data_7201691
loop_
_publ_author_name
'Munshi, Parthapratim'
'Skelton, Brian W.'
'McKinnon, Joshua J.'
'Spackman, Mark A.'

_publ_section_title
;
 Polymorphism in 3-methyl-4-methoxy-4&#x2032;-nitrostilbene (MMONS), a
 highly active NLO material
;
_journal_issue 2
_journal_name_full CrystEngComm
_journal_page_first 197
_journal_paper_doi 10.1039/b712869j
_journal_volume 10
_journal_year 2008
_chemical_absolute_configuration unk
_chemical_compound_source 'synthesis as described'
_chemical_formula_moiety 'C16 H15 N1 O3'
_chemical_formula_sum 'C16 H15 N O3'
_chemical_formula_weight 269.29
_chemical_name_systematic
;
?
;
_space_group_IT_number 41
_symmetry_cell_setting orthorhombic
_symmetry_Int_Tables_number 41
_symmetry_space_group_name_Hall 'A 2 -2ab'
_symmetry_space_group_name_H-M 'A b a 2'
_atom_sites_solution_hydrogens geom
_atom_sites_solution_primary direct
_atom_sites_solution_secondary difmap
_audit_creation_date 2007-04-16T16:47:10-00:00
_audit_creation_method 'WinGX routine CIF_UPDATE'
_cell_angle_alpha 90
_cell_angle_beta 90
_cell_angle_gamma 90
_cell_formula_units_Z 8
_cell_length_a 15.4037(3)
_cell_length_b 13.4121(2)
_cell_length_c 13.2831(2)
_cell_measurement_reflns_used 9918
_cell_measurement_temperature 100(2)
_cell_measurement_theta_max 27.4996
_cell_measurement_theta_min 2.6386
_cell_measurement_wavelength 0.71073
_cell_volume 2744.23(8)
_computing_cell_refinement
;
CrysAlis RED, Oxford Diffraction Ltd.,
Version 1.171.31.8 (release 12-01-2007 CrysAlis171 .NET)
(compiled Jan 12 2007,17:49:11)
;
_computing_data_collection
;
CrysAlis CCD, Oxford Diffraction Ltd.,
Version 1.171.31.8 (release 12-01-2007 CrysAlis171 .NET)
(compiled Jan 12 2007,17:49:11)
;
_computing_data_reduction
;
CrysAlis RED, Oxford Diffraction Ltd.,
Version 1.171.31.8 (release 12-01-2007 CrysAlis171 .NET)
(compiled Jan 12 2007,17:49:11)
;
_computing_molecular_graphics 'Ortep-3 for Windows (Farrugia, 1997)'
_computing_publication_material 'WinGX publication routines (Farrugia, 1999)'
_computing_structure_refinement 'SHELXL-97 (Sheldrick, 1997)'
_computing_structure_solution 'SIR2004 (Burla et al., 2005)'
_diffrn_ambient_temperature 100(2)
_diffrn_detector_area_resol_mean 16.0009
_diffrn_measured_fraction_theta_full 0.999
_diffrn_measured_fraction_theta_max 0.999
_diffrn_measurement_device_type
;
Oxford Diffraction Xcalibur-S diffractometer
;
_diffrn_measurement_method '\w scans'
_diffrn_radiation_monochromator graphite
_diffrn_radiation_probe x-ray
_diffrn_radiation_type MoK\a
_diffrn_radiation_wavelength 0.71073
_diffrn_reflns_av_R_equivalents 0.0295
_diffrn_reflns_av_unetI/netI 0.0151
_diffrn_reflns_limit_h_max 20
_diffrn_reflns_limit_h_min -20
_diffrn_reflns_limit_k_max 15
_diffrn_reflns_limit_k_min -17
_diffrn_reflns_limit_l_max 17
_diffrn_reflns_limit_l_min -17
_diffrn_reflns_number 17023
_diffrn_reflns_theta_full 27.7
_diffrn_reflns_theta_max 27.7
_diffrn_reflns_theta_min 2.64
_exptl_absorpt_coefficient_mu 0.091
_exptl_absorpt_correction_T_max 1.00000
_exptl_absorpt_correction_T_min 0.88202
_exptl_absorpt_correction_type multi-scan
_exptl_absorpt_process_details
;
CrysAlis RED, Oxford Diffraction Ltd.,
Version 1.171.31.8 (release 12-01-2007 CrysAlis171 .NET)
(compiled Jan 12 2007,17:49:11)
Empirical absorption correction using spherical harmonics,
implemented in SCALE3 ABSPACK scaling algorithm.
;
_exptl_crystal_colour yellow
_exptl_crystal_density_diffrn 1.304
_exptl_crystal_density_method 'not measured'
_exptl_crystal_description block
_exptl_crystal_F_000 1136
_exptl_crystal_size_max 0.154
_exptl_crystal_size_mid 0.142
_exptl_crystal_size_min 0.065
_refine_diff_density_max 0.229
_refine_diff_density_min -0.189
_refine_diff_density_rms 0.043
_refine_ls_extinction_method none
_refine_ls_goodness_of_fit_ref 1.074
_refine_ls_hydrogen_treatment constr
_refine_ls_matrix_type full
_refine_ls_number_parameters 183
_refine_ls_number_reflns 1679
_refine_ls_number_restraints 1
_refine_ls_restrained_S_all 1.073
_refine_ls_R_factor_all 0.0417
_refine_ls_R_factor_gt 0.0373
_refine_ls_shift/su_max 0.000
_refine_ls_shift/su_mean 0.000
_refine_ls_structure_factor_coef Fsqd
_refine_ls_weighting_details 'calc w=1/[\s^2^(Fo^2^)+(0.0686P)^2^+0.7252P] where P=(Fo^2^+2Fc^2^)/3'
_refine_ls_weighting_scheme calc
_refine_ls_wR_factor_gt 0.0992
_refine_ls_wR_factor_ref 0.1050
_reflns_number_gt 1521
_reflns_number_total 1679
_reflns_threshold_expression >2sigma(I)
_cod_data_source_file b712869j.txt
_cod_data_source_block MMONS-1
_cod_original_sg_symbol_Hall 'A 2 -2ac'
_cod_database_code 7201691

loop_
_symmetry_equiv_pos_as_xyz
'x, y, z'
'-x, -y, z'
'-x+1/2, y+1/2, z'
'x+1/2, -y+1/2, z'
'x, y+1/2, z+1/2'
'-x, -y+1/2, z+1/2'
'-x+1/2, y+1, z+1/2'
'x+1/2, -y+1, z+1/2'

loop_
_atom_site_label
_atom_site_type_symbol
_atom_site_fract_x
_atom_site_fract_y
_atom_site_fract_z
_atom_site_U_iso_or_equiv
_atom_site_adp_type
_atom_site_occupancy
_atom_site_symmetry_multiplicity
_atom_site_calc_flag
_atom_site_refinement_flags
_atom_site_disorder_assembly
_atom_site_disorder_group
O1 O 0.04134(13) 0.19678(14) -0.13174(15) 0.0351(4) Uani 1 1 d . . .
O2 O -0.03579(14) 0.28559(14) -0.02862(16) 0.0402(5) Uani 1 1 d . . .
O3 O 0.23222(10) -0.22344(11) 0.71674(13) 0.0264(4) Uani 1 1 d . . .
N1 N 0.01579(13) 0.21716(14) -0.04648(15) 0.0273(4) Uani 1 1 d . . .
C1 C 0.04695(14) 0.15749(17) 0.03826(16) 0.0228(4) Uani 1 1 d . . .
C2 C 0.02887(14) 0.18914(16) 0.13544(18) 0.0240(4) Uani 1 1 d . . .
H2 H -0.0067 0.2576 0.1486 0.029 Uiso 1 1 calc R . .
C3 C 0.05713(14) 0.13159(16) 0.21496(17) 0.0239(4) Uani 1 1 d . . .
H3 H 0.0438 0.1556 0.2913 0.029 Uiso 1 1 calc R . .
C4 C 0.10294(14) 0.04234(16) 0.19873(16) 0.0224(4) Uani 1 1 d . . .
C5 C 0.12066(15) 0.01371(16) 0.09870(17) 0.0243(5) Uani 1 1 d . . .
H5 H 0.1564 -0.0544 0.0846 0.029 Uiso 1 1 calc R . .
C6 C 0.09315(14) 0.07121(16) 0.01809(18) 0.0244(4) Uani 1 1 d . . .
H6 H 0.1074 0.0492 -0.0586 0.029 Uiso 1 1 calc R . .
C7 C 0.13304(15) -0.02142(17) 0.28120(17) 0.0241(4) Uani 1 1 d . . .
H7 H 0.1670 -0.0893 0.2614 0.029 Uiso 1 1 calc R . .
C8 C 0.12167(15) -0.00205(17) 0.37937(17) 0.0245(5) Uani 1 1 d . . .
H8 H 0.0864 0.0652 0.3983 0.029 Uiso 1 1 calc R . .
C9 C 0.15267(14) -0.06362(16) 0.46371(16) 0.0226(4) Uani 1 1 d . . .
C10 C 0.12789(14) -0.03715(18) 0.56191(16) 0.0240(5) Uani 1 1 d . . .
H10 H 0.0871 0.0277 0.5726 0.029 Uiso 1 1 calc R . .
C11 C 0.15394(14) -0.09133(17) 0.64591(17) 0.0241(4) Uani 1 1 d . . .
C12 C 0.20782(14) -0.17457(16) 0.63134(16) 0.0217(4) Uani 1 1 d . . .
C13 C 0.23404(14) -0.20181(15) 0.53438(17) 0.0234(5) Uani 1 1 d . . .
H13 H 0.2758 -0.2659 0.5237 0.028 Uiso 1 1 calc R . .
C14 C 0.20651(14) -0.14670(16) 0.45158(16) 0.0238(4) Uani 1 1 d . . .
H14 H 0.2271 -0.1684 0.3768 0.029 Uiso 1 1 calc R . .
C15 C 0.12558(16) -0.06226(18) 0.75046(18) 0.0299(5) Uani 1 1 d . . .
H15A H 0.0837 0.0025 0.7463 0.045 Uiso 1 1 calc R . .
H15B H 0.1821 -0.0448 0.7956 0.045 Uiso 1 1 calc R . .
H15C H 0.0905 -0.1236 0.7846 0.045 Uiso 1 1 calc R . .
C16 C 0.28958(16) -0.30680(17) 0.7065(2) 0.0306(5) Uani 1 1 d . . .
H16A H 0.2585 -0.3641 0.6618 0.046 Uiso 1 1 calc R . .
H16B H 0.3048 -0.3363 0.7803 0.046 Uiso 1 1 calc R . .
H16C H 0.3488 -0.2831 0.6697 0.046 Uiso 1 1 calc R . .

loop_
_atom_site_aniso_label
_atom_site_aniso_U_11
_atom_site_aniso_U_22
_atom_site_aniso_U_33
_atom_site_aniso_U_23
_atom_site_aniso_U_13
_atom_site_aniso_U_12
O1 0.0403(10) 0.0398(9) 0.0250(8) 0.0039(7) -0.0033(7) 0.0008(8)
O2 0.0470(11) 0.0361(10) 0.0374(10) 0.0071(8) -0.0012(9) 0.0150(8)
O3 0.0315(9) 0.0255(7) 0.0223(7) 0.0009(6) -0.0038(7) -0.0010(6)
N1 0.0280(10) 0.0275(9) 0.0263(10) 0.0048(8) -0.0043(8) -0.0019(8)
C1 0.0218(9) 0.0222(9) 0.0243(11) 0.0051(8) -0.0023(8) -0.0008(8)
C2 0.0225(10) 0.0216(9) 0.0279(11) -0.0004(9) 0.0023(9) -0.0012(8)
C3 0.0243(10) 0.0235(9) 0.0238(10) -0.0015(8) 0.0008(8) -0.0016(8)
C4 0.0215(9) 0.0250(9) 0.0205(10) -0.0006(8) -0.0002(8) -0.0014(8)
C5 0.0228(10) 0.0250(10) 0.0251(11) -0.0024(9) -0.0004(9) 0.0021(8)
C6 0.0236(10) 0.0264(10) 0.0232(10) -0.0019(8) -0.0003(9) 0.0000(8)
C7 0.0253(11) 0.0245(9) 0.0226(10) -0.0011(8) -0.0021(8) 0.0004(8)
C8 0.0254(11) 0.0258(10) 0.0224(10) -0.0004(9) -0.0007(8) 0.0007(9)
C9 0.0232(10) 0.0246(9) 0.0200(9) -0.0015(8) -0.0012(8) -0.0018(8)
C10 0.0226(10) 0.0267(10) 0.0227(11) -0.0028(8) 0.0004(9) 0.0014(8)
C11 0.0222(10) 0.0282(10) 0.0218(10) -0.0032(8) 0.0008(8) -0.0030(8)
C12 0.0221(10) 0.0228(9) 0.0201(10) 0.0013(8) -0.0025(8) -0.0061(7)
C13 0.0241(11) 0.0219(9) 0.0242(11) -0.0014(8) 0.0004(8) -0.0017(8)
C14 0.0256(11) 0.0248(10) 0.0208(10) -0.0028(8) 0.0014(8) -0.0032(8)
C15 0.0307(11) 0.0366(12) 0.0225(10) -0.0023(10) 0.0039(9) 0.0012(9)
C16 0.0324(12) 0.0268(11) 0.0327(11) 0.0035(10) -0.0059(10) 0.0011(9)

loop_
_atom_type_symbol
_atom_type_description
_atom_type_scat_dispersion_real
_atom_type_scat_dispersion_imag
_atom_type_scat_source
C C 0.0033 0 'International Tables Vol C Tables 4.2.6.8 and 6.1.1.4'
H H 0 0 'International Tables Vol C Tables 4.2.6.8 and 6.1.1.4'
N N 0.0061 0 'International Tables Vol C Tables 4.2.6.8 and 6.1.1.4'
O O 0.0106 0 'International Tables Vol C Tables 4.2.6.8 and 6.1.1.4'

loop_
_geom_angle_atom_site_label_1
_geom_angle_atom_site_label_2
_geom_angle_atom_site_label_3
_geom_angle
_geom_angle_site_symmetry_1
_geom_angle_site_symmetry_3
_geom_angle_publ_flag
C12 O3 C16 117.81(18) . . ?
O1 N1 O2 123.2(2) . . ?
O1 N1 C1 118.84(19) . . ?
O2 N1 C1 118.0(2) . . ?
C6 C1 C2 122.6(2) . . ?
C6 C1 N1 118.5(2) . . ?
C2 C1 N1 118.88(19) . . ?
C3 C2 C1 118.6(2) . . ?
C3 C2 H2 120.7 . . ?
C1 C2 H2 120.7 . . ?
C2 C3 C4 121.2(2) . . ?
C2 C3 H3 119.4 . . ?
C4 C3 H3 119.4 . . ?
C3 C4 C5 118.3(2) . . ?
C3 C4 C7 122.8(2) . . ?
C5 C4 C7 118.98(19) . . ?
C6 C5 C4 121.2(2) . . ?
C6 C5 H5 119.4 . . ?
C4 C5 H5 119.4 . . ?
C1 C6 C5 118.2(2) . . ?
C1 C6 H6 120.9 . . ?
C5 C6 H6 120.9 . . ?
C8 C7 C4 124.9(2) . . ?
C8 C7 H7 117.5 . . ?
C4 C7 H7 117.5 . . ?
C7 C8 C9 126.1(2) . . ?
C7 C8 H8 116.9 . . ?
C9 C8 H8 116.9 . . ?
C14 C9 C10 118.0(2) . . ?
C14 C9 C8 123.50(19) . . ?
C10 C9 C8 118.49(19) . . ?
C11 C10 C9 122.3(2) . . ?
C11 C10 H10 118.8 . . ?
C9 C10 H10 118.8 . . ?
C10 C11 C12 118.4(2) . . ?
C10 C11 C15 121.37(19) . . ?
C12 C11 C15 120.3(2) . . ?
O3 C12 C13 124.15(19) . . ?
O3 C12 C11 115.49(19) . . ?
C13 C12 C11 120.4(2) . . ?
C14 C13 C12 120.1(2) . . ?
C14 C13 H13 120.0 . . ?
C12 C13 H13 120.0 . . ?
C13 C14 C9 120.86(19) . . ?
C13 C14 H14 119.6 . . ?
C9 C14 H14 119.6 . . ?
C11 C15 H15A 109.5 . . ?
C11 C15 H15B 109.5 . . ?
H15A C15 H15B 109.5 . . ?
C11 C15 H15C 109.5 . . ?
H15A C15 H15C 109.5 . . ?
H15B C15 H15C 109.5 . . ?
O3 C16 H16A 109.5 . . ?
O3 C16 H16B 109.5 . . ?
H16A C16 H16B 109.5 . . ?
O3 C16 H16C 109.5 . . ?
H16A C16 H16C 109.5 . . ?
H16B C16 H16C 109.5 . . ?

loop_
_geom_bond_atom_site_label_1
_geom_bond_atom_site_label_2
_geom_bond_distance
_geom_bond_site_symmetry_2
_geom_bond_publ_flag
O1 N1 1.230(3) . ?
O2 N1 1.237(3) . ?
O3 C12 1.363(3) . ?
O3 C16 1.432(3) . ?
N1 C1 1.462(3) . ?
C1 C6 1.385(3) . ?
C1 C2 1.387(3) . ?
C2 C3 1.379(3) . ?
C2 H2 1.0830 . ?
C3 C4 1.406(3) . ?
C3 H3 1.0830 . ?
C4 C5 1.410(3) . ?
C4 C7 1.465(3) . ?
C5 C6 1.386(3) . ?
C5 H5 1.0830 . ?
C6 H6 1.0830 . ?
C7 C8 1.341(3) . ?
C7 H7 1.0830 . ?
C8 C9 1.471(3) . ?
C8 H8 1.0830 . ?
C9 C14 1.398(3) . ?
C9 C10 1.405(3) . ?
C10 C11 1.391(3) . ?
C10 H10 1.0830 . ?
C11 C12 1.405(3) . ?
C11 C15 1.507(3) . ?
C12 C13 1.398(3) . ?
C13 C14 1.391(3) . ?
C13 H13 1.0830 . ?
C14 H14 1.0830 . ?
C15 H15A 1.0831 . ?
C15 H15B 1.0831 . ?
C15 H15C 1.0831 . ?
C16 H16A 1.0831 . ?
C16 H16B 1.0831 . ?
C16 H16C 1.0831 . ?

loop_
_geom_torsion_atom_site_label_1
_geom_torsion_atom_site_label_2
_geom_torsion_atom_site_label_3
_geom_torsion_atom_site_label_4
_geom_torsion
_geom_torsion_site_symmetry_1
_geom_torsion_site_symmetry_2
_geom_torsion_site_symmetry_3
_geom_torsion_site_symmetry_4
_geom_torsion_publ_flag
O1 N1 C1 C6 -9.8(3) . . . . ?
O2 N1 C1 C6 169.7(2) . . . . ?
O1 N1 C1 C2 170.4(2) . . . . ?
O2 N1 C1 C2 -10.1(3) . . . . ?
C6 C1 C2 C3 -0.8(3) . . . . ?
N1 C1 C2 C3 178.88(19) . . . . ?
C1 C2 C3 C4 -0.3(3) . . . . ?
C2 C3 C4 C5 1.0(3) . . . . ?
C2 C3 C4 C7 -179.2(2) . . . . ?
C3 C4 C5 C6 -0.6(3) . . . . ?
C7 C4 C5 C6 179.6(2) . . . . ?
C2 C1 C6 C5 1.3(3) . . . . ?
N1 C1 C6 C5 -178.4(2) . . . . ?
C4 C5 C6 C1 -0.5(3) . . . . ?
C3 C4 C7 C8 -0.8(3) . . . . ?
C5 C4 C7 C8 178.9(2) . . . . ?
C4 C7 C8 C9 -178.7(2) . . . . ?
C7 C8 C9 C14 6.8(3) . . . . ?
C7 C8 C9 C10 -174.0(2) . . . . ?
C14 C9 C10 C11 -1.0(3) . . . . ?
C8 C9 C10 C11 179.8(2) . . . . ?
C9 C10 C11 C12 0.8(3) . . . . ?
C9 C10 C11 C15 -179.2(2) . . . . ?
C16 O3 C12 C13 1.2(3) . . . . ?
C16 O3 C12 C11 -177.90(17) . . . . ?
C10 C11 C12 O3 178.94(19) . . . . ?
C15 C11 C12 O3 -1.0(3) . . . . ?
C10 C11 C12 C13 -0.2(3) . . . . ?
C15 C11 C12 C13 179.9(2) . . . . ?
O3 C12 C13 C14 -179.32(19) . . . . ?
C11 C12 C13 C14 -0.3(3) . . . . ?
C12 C13 C14 C9 0.1(3) . . . . ?
C10 C9 C14 C13 0.5(3) . . . . ?
C8 C9 C14 C13 179.7(2) . . . . ?

loop_
_cod_related_entry_id
_cod_related_entry_database
_cod_related_entry_code
1 ChemSpider 10745456
